data_4337609
loop_
_publ_author_name
'Azar, Michael R.'
'Boron, 3rd, Thaddeus T'
'Lutter, Jacob C.'
'Daly, Connor I.'
'Zegalia, Kelcie A.'
'Nimthong, Ruthairat'
'Ferrence, Gregory M.'
'Zeller, Matthias'
'Kampf, Jeff W.'
'Pecoraro, Vincent L.'
'Zaleski, Curtis M.'

_publ_section_title
;
 Controllable formation of heterotrimetallic coordination compounds:
 systematically incorporating lanthanide and alkali metal ions into the
 manganese 12-metallacrown-4 framework.
;
_journal_issue 3
_journal_name_full 'Inorganic chemistry'
_journal_page_first 1729
_journal_page_last 1742
_journal_paper_doi 10.1021/ic402865p
_journal_volume 53
_journal_year 2014
_chemical_formula_moiety 'C50 H64 Mn4 N10 Na2 O22, 2(C3 H7 N O), 1.60(H2 O)'
_chemical_formula_sum 'C56 H81.2 Mn4 N12 Na2 O25.6'
_chemical_formula_weight 1597.94
_chemical_name_systematic
;
 ?
;
_space_group_crystal_system monoclinic
_space_group_IT_number 14
_space_group_name_Hall '-P 2ybc'
_space_group_name_H-M_alt 'P 1 21/c 1'
_symmetry_space_group_name_Hall '-P 2ybc'
_symmetry_space_group_name_H-M 'P 1 21/c 1'
_atom_sites_solution_hydrogens mixed
_atom_sites_solution_primary direct
_atom_sites_solution_secondary difmap
_audit_creation_method SHELXL-2012
_cell_angle_alpha 90
_cell_angle_beta 111.4680(10)
_cell_angle_gamma 90
_cell_formula_units_Z 2
_cell_length_a 14.8397(14)
_cell_length_b 17.1527(16)
_cell_length_c 14.7756(14)
_cell_measurement_reflns_used 9936
_cell_measurement_temperature 100(2)
_cell_measurement_theta_max 31.3468
_cell_measurement_theta_min 2.7164
_cell_volume 3500.1(6)
_computing_cell_refinement 'SAINT V8.18C (Bruker, 2012)'
_computing_data_collection 'Apex2 v2012.4-3 (Bruker, 2012)'
_computing_data_reduction 'SAINT V8.18C (Bruker, 2012)'
_computing_molecular_graphics 'Shelxtl (Bruker, 2003)'
_computing_publication_material 'Shelxtl (Bruker, 2003)'
_computing_structure_refinement
;  
SHELXL-2013 (Sheldrick, 2013), 
SHELXLE Rev609 (H\"ubschle et al., 2011)
;
_computing_structure_solution 'SHELXS-97 (Sheldrick, 2008)'
_diffrn_ambient_temperature 100(2)
_diffrn_measured_fraction_theta_full 0.999
_diffrn_measured_fraction_theta_max 0.939
_diffrn_measurement_device_type 'Bruker AXS SMART APEX CCD diffractometer'
_diffrn_measurement_method 'omega and phi scans'
_diffrn_radiation_type MoK\a
_diffrn_radiation_wavelength 0.71073
_diffrn_reflns_av_R_equivalents 0.0244
_diffrn_reflns_av_unetI/netI 0.0151
_diffrn_reflns_Laue_measured_fraction_full 0.999
_diffrn_reflns_Laue_measured_fraction_max 0.939
_diffrn_reflns_limit_h_max 21
_diffrn_reflns_limit_h_min -21
_diffrn_reflns_limit_k_max 25
_diffrn_reflns_limit_k_min -24
_diffrn_reflns_limit_l_max 21
_diffrn_reflns_limit_l_min -21
_diffrn_reflns_number 74616
_diffrn_reflns_point_group_measured_fraction_full 0.999
_diffrn_reflns_point_group_measured_fraction_max 0.939
_diffrn_reflns_theta_full 25.242
_diffrn_reflns_theta_max 31.412
_diffrn_reflns_theta_min 2.375
_diffrn_source 'fine focus sealed tube'
_exptl_absorpt_coefficient_mu 0.804
_exptl_absorpt_correction_T_max 0.7462
_exptl_absorpt_correction_T_min 0.6373
_exptl_absorpt_correction_type multi-scan
_exptl_absorpt_process_details 'Apex2 v2012.4-3 (Bruker, 2012)'
_exptl_crystal_colour black
_exptl_crystal_density_diffrn 1.516
_exptl_crystal_description block
_exptl_crystal_F_000 1656
_exptl_crystal_size_max 0.450
_exptl_crystal_size_mid 0.430
_exptl_crystal_size_min 0.390
_refine_diff_density_max 0.586
_refine_diff_density_min -0.307
_refine_diff_density_rms 0.069
_refine_ls_extinction_method none
_refine_ls_goodness_of_fit_ref 1.039
_refine_ls_hydrogen_treatment mixed
_refine_ls_matrix_type full
_refine_ls_number_parameters 532
_refine_ls_number_reflns 10855
_refine_ls_number_restraints 24
_refine_ls_restrained_S_all 1.039
_refine_ls_R_factor_all 0.0353
_refine_ls_R_factor_gt 0.0290
_refine_ls_shift/su_max 0.002
_refine_ls_shift/su_mean 0.000
_refine_ls_structure_factor_coef Fsqd
_refine_ls_weighting_details
;
 w=1/[\s^2^(Fo^2^)+(0.0438P)^2^+1.7682P]
 where P=(Fo^2^+2Fc^2^)/3
;
_refine_ls_weighting_scheme calc
_refine_ls_wR_factor_gt 0.0758
_refine_ls_wR_factor_ref 0.0815
_reflns_Friedel_coverage 0.000
_reflns_number_gt 9570
_reflns_number_total 10855
_reflns_threshold_expression 'I > 2\s(I)'
_cod_data_source_file ic402865p_si_001.cif
_cod_data_source_block 13_13mz046_0m
_cod_original_formula_sum 'C56 H81.20 Mn4 N12 Na2 O25.60'
_cod_database_code 4337609
_shelx_space_group_comment
;
The symmetry employed for this shelxl refinement is uniquely defined
by the following loop, which should always be used as a source of
symmetry information in preference to the above space-group names.
They are only intended as comments.
;
_shelx_estimated_absorpt_t_min 0.714
_shelx_estimated_absorpt_t_max 0.744
_shelxl_version_number 2012-9

loop_
_space_group_symop_operation_xyz
'x, y, z'
'-x, y+1/2, -z+1/2'
'-x, -y, -z'
'x, -y-1/2, z-1/2'

loop_
_atom_site_label
_atom_site_type_symbol
_atom_site_fract_x
_atom_site_fract_y
_atom_site_fract_z
_atom_site_U_iso_or_equiv
_atom_site_adp_type
_atom_site_occupancy
_atom_site_site_symmetry_order
_atom_site_calc_flag
_atom_site_refinement_flags_posn
_atom_site_refinement_flags_adp
_atom_site_refinement_flags_occupancy
_atom_site_disorder_assembly
_atom_site_disorder_group
Mn1 Mn 0.29957(2) 0.51286(2) 0.04516(2) 0.01180(4) Uani 1 1 d . . . . .
Mn2 Mn 0.62684(2) 0.52721(2) 0.22922(2) 0.01098(4) Uani 1 1 d . . . . .
Na1 Na 0.48639(3) 0.59307(3) -0.03520(3) 0.01420(9) Uani 1 1 d . . . . .
O1 O 0.24259(6) 0.49388(5) 0.13625(6) 0.01712(16) Uani 1 1 d . . . . .
O2 O 0.50687(5) 0.52905(5) 0.12422(6) 0.01237(14) Uani 1 1 d . . . . .
O3 O 0.54123(6) 0.52736(5) 0.30400(6) 0.01383(14) Uani 1 1 d . . . . .
O4 O 0.25137(6) 0.47769(5) -0.32884(6) 0.01610(15) Uani 1 1 d D . . . .
O5 O 0.36740(6) 0.49911(5) -0.03877(6) 0.01311(14) Uani 1 1 d . . . . .
O6 O 0.19362(6) 0.47006(5) -0.06763(6) 0.01652(16) Uani 1 1 d . . . . .
O7 O 0.37602(7) 0.68115(5) -0.01251(7) 0.02090(17) Uani 1 1 d . . . . .
O8 O 0.25267(6) 0.62688(5) 0.01758(7) 0.01954(16) Uani 1 1 d . . . . .
O9 O 0.63718(6) 0.65578(5) 0.23359(6) 0.01979(17) Uani 1 1 d . . . . .
O10 O 0.60563(8) 0.68470(6) -0.02180(8) 0.0290(2) Uani 1 1 d . . . . .
O11 O 0.38592(6) 0.60571(5) -0.21616(6) 0.01834(16) Uani 1 1 d . . . . .
N1 N 0.42643(7) 0.52463(5) 0.15192(7) 0.01198(16) Uani 1 1 d . . . . .
N2 N 0.30908(7) 0.47806(5) -0.13326(7) 0.01232(16) Uani 1 1 d . . . . .
N3 N 0.58190(8) 0.77874(6) 0.19040(8) 0.0210(2) Uani 1 1 d . . . . .
N4 N 0.72486(8) 0.77610(6) 0.03385(8) 0.0217(2) Uani 1 1 d . . . . .
N5 N 0.31563(9) 0.72572(6) -0.24647(8) 0.0247(2) Uani 1 1 d . . . . .
C1 C 0.27560(8) 0.50848(6) 0.23153(8) 0.01413(19) Uani 1 1 d . . . . .
C2 C 0.20849(9) 0.50729(7) 0.27880(9) 0.0189(2) Uani 1 1 d . . . . .
H2 H 0.1420 0.4982 0.2419 0.023 Uiso 1 1 calc R U . . .
C3 C 0.23805(9) 0.51925(7) 0.37848(9) 0.0209(2) Uani 1 1 d . . . . .
H3 H 0.1916 0.5181 0.4088 0.025 Uiso 1 1 calc R U . . .
C4 C 0.33546(9) 0.53297(7) 0.43476(9) 0.0200(2) Uani 1 1 d . . . . .
H4 H 0.3554 0.5412 0.5029 0.024 Uiso 1 1 calc R U . . .
C5 C 0.40237(9) 0.53439(6) 0.38944(8) 0.0160(2) Uani 1 1 d . . . . .
H5 H 0.4686 0.5437 0.4272 0.019 Uiso 1 1 calc R U . . .
C6 C 0.37424(8) 0.52240(6) 0.28877(8) 0.01293(18) Uani 1 1 d . . . . .
C7 C 0.45048(8) 0.52433(6) 0.24711(8) 0.01197(18) Uani 1 1 d . . . . .
C8 C 0.1693(7) 0.4488(13) -0.3248(5) 0.0167(9) Uani 0.800(4) 1 d D . P A 1
C9 C 0.0973(3) 0.4236(2) -0.4129(4) 0.0220(7) Uani 0.800(4) 1 d D . P A 1
H9 H 0.1085 0.4287 -0.4719 0.026 Uiso 0.800(4) 1 calc R U P A 1
C10 C 0.0104(3) 0.39165(17) -0.4149(3) 0.0289(6) Uani 0.800(4) 1 d D . P A 1
H10 H -0.0369 0.3759 -0.4752 0.035 Uiso 0.800(4) 1 calc R U P A 1
C11 C -0.0080(3) 0.38238(18) -0.3298(3) 0.0292(7) Uani 0.800(4) 1 d D . P A 1
H11 H -0.0669 0.3595 -0.3313 0.035 Uiso 0.800(4) 1 calc R U P A 1
C12 C 0.0611(6) 0.4072(6) -0.2425(4) 0.0232(10) Uani 0.800(4) 1 d D . P A 1
H12 H 0.0481 0.4026 -0.1844 0.028 Uiso 0.800(4) 1 calc R U P A 1
C13 C 0.1498(6) 0.4388(9) -0.2382(4) 0.0162(10) Uani 0.800(4) 1 d D . P A 1
C8B C 0.170(3) 0.446(5) -0.327(2) 0.0167(9) Uani 0.200(4) 1 d D . P A 2
C9B C 0.0924(15) 0.4370(13) -0.4169(17) 0.0220(7) Uani 0.200(4) 1 d D . P A 2
H9B H 0.1010 0.4501 -0.4757 0.026 Uiso 0.200(4) 1 calc R U P A 2
C10B C 0.0033(12) 0.4096(10) -0.4200(13) 0.0289(6) Uani 0.200(4) 1 d D . P A 2
H10B H -0.0463 0.3977 -0.4806 0.035 Uiso 0.200(4) 1 calc R U P A 2
C11B C -0.0128(15) 0.3996(11) -0.3336(15) 0.0292(7) Uani 0.200(4) 1 d D . P A 2
H11B H -0.0737 0.3809 -0.3353 0.035 Uiso 0.200(4) 1 calc R U P A 2
C12B C 0.060(2) 0.417(3) -0.2449(17) 0.0232(10) Uani 0.200(4) 1 d D . P A 2
H12B H 0.0481 0.4091 -0.1863 0.028 Uiso 0.200(4) 1 calc R U P A 2
C13B C 0.150(3) 0.445(4) -0.2409(15) 0.0162(10) Uani 0.200(4) 1 d D . P A 2
C14 C 0.21927(8) 0.46418(6) -0.14315(8) 0.01394(19) Uani 1 1 d D . . . .
C15 C 0.29441(9) 0.68362(7) -0.00737(8) 0.0170(2) Uani 1 1 d . . . . .
C16 C 0.23672(11) 0.75904(8) -0.03088(12) 0.0309(3) Uani 1 1 d . . . . .
H16A H 0.2741 0.7992 -0.0488 0.046 Uiso 1 1 calc R U . . .
H16B H 0.2234 0.7762 0.0263 0.046 Uiso 1 1 calc R U . . .
H16C H 0.1754 0.7503 -0.0853 0.046 Uiso 1 1 calc R U . . .
C17 C 0.57415(9) 0.70182(6) 0.18247(8) 0.0173(2) Uani 1 1 d . . . . .
H17 H 0.5173 0.6806 0.1351 0.021 Uiso 1 1 calc R U . . .
C18 C 0.66540(12) 0.81517(8) 0.26358(12) 0.0346(3) Uani 1 1 d . . . . .
H18A H 0.6999 0.8470 0.2315 0.052 Uiso 1 1 calc R U . . .
H18B H 0.7089 0.7747 0.3029 0.052 Uiso 1 1 calc R U . . .
H18C H 0.6437 0.8484 0.3057 0.052 Uiso 1 1 calc R U . . .
C19 C 0.50711(11) 0.82989(8) 0.12613(11) 0.0289(3) Uani 1 1 d . . . . .
H19A H 0.5363 0.8661 0.0934 0.043 Uiso 1 1 calc R U . . .
H19B H 0.4771 0.8595 0.1644 0.043 Uiso 1 1 calc R U . . .
H19C H 0.4577 0.7984 0.0774 0.043 Uiso 1 1 calc R U . . .
C20 C 0.68515(10) 0.70684(8) 0.03537(10) 0.0249(2) Uani 1 1 d . . . . .
H20 H 0.7212 0.6714 0.0847 0.030 Uiso 1 1 calc R U . . .
C21 C 0.67471(13) 0.83510(9) -0.03653(12) 0.0376(4) Uani 1 1 d . . . . .
H21A H 0.7138 0.8494 -0.0750 0.056 Uiso 1 1 calc R U . . .
H21B H 0.6643 0.8813 -0.0026 0.056 Uiso 1 1 calc R U . . .
H21C H 0.6121 0.8146 -0.0797 0.056 Uiso 1 1 calc R U . . .
C22 C 0.81933(11) 0.79707(9) 0.10600(12) 0.0334(3) Uani 1 1 d . . . . .
H22A H 0.8640 0.8094 0.0730 0.050 Uiso 1 1 calc R U . . .
H22B H 0.8450 0.7532 0.1505 0.050 Uiso 1 1 calc R U . . .
H22C H 0.8123 0.8426 0.1429 0.050 Uiso 1 1 calc R U . . .
C23 C 0.31272(10) 0.64836(7) -0.24917(9) 0.0203(2) Uani 1 1 d . . . . .
H23 H 0.2513 0.6239 -0.2779 0.024 Uiso 1 1 calc R U . . .
C24 C 0.40597(13) 0.76790(8) -0.20139(12) 0.0329(3) Uani 1 1 d . . . . .
H24A H 0.4604 0.7313 -0.1845 0.049 Uiso 1 1 calc R U . . .
H24B H 0.4059 0.7939 -0.1423 0.049 Uiso 1 1 calc R U . . .
H24C H 0.4126 0.8070 -0.2469 0.049 Uiso 1 1 calc R U . . .
C25 C 0.22726(13) 0.77223(9) -0.28516(11) 0.0355(3) Uani 1 1 d . . . . .
H25A H 0.2301 0.8053 -0.3382 0.053 Uiso 1 1 calc R U . . .
H25B H 0.2213 0.8051 -0.2334 0.053 Uiso 1 1 calc R U . . .
H25C H 0.1711 0.7375 -0.3099 0.053 Uiso 1 1 calc R U . . .
O12 O -0.01040(16) 0.65410(14) -0.20675(13) 0.0492(5) Uani 0.800(4) 1 d D . P A 1
C26 C 0.02320(19) 0.62468(15) -0.12655(16) 0.0275(4) Uani 0.800(4) 1 d D . P A 1
H26 H 0.0766 0.5903 -0.1139 0.033 Uiso 0.800(4) 1 calc R U P A 1
N6 N -0.00950(14) 0.63723(15) -0.05502(14) 0.0330(5) Uani 0.800(4) 1 d D . P A 1
C27 C -0.0920(3) 0.6855(2) -0.0689(3) 0.0661(10) Uani 0.800(4) 1 d D . P A 1
H27A H -0.1142 0.7082 -0.1342 0.099 Uiso 0.800(4) 1 calc R U P A 1
H27B H -0.0744 0.7272 -0.0203 0.099 Uiso 0.800(4) 1 calc R U P A 1
H27C H -0.1441 0.6540 -0.0616 0.099 Uiso 0.800(4) 1 calc R U P A 1
C28 C 0.03290(18) 0.5989(3) 0.0379(2) 0.0674(11) Uani 0.800(4) 1 d D . P A 1
H28A H -0.0165 0.5675 0.0504 0.101 Uiso 0.800(4) 1 calc R U P A 1
H28B H 0.0582 0.6381 0.0892 0.101 Uiso 0.800(4) 1 calc R U P A 1
H28C H 0.0858 0.5650 0.0373 0.101 Uiso 0.800(4) 1 calc R U P A 1
O13 O 0.06161(12) 0.62241(10) -0.34721(11) 0.0402(4) Uani 0.800(4) 1 d D . P A 1
H13A H 0.052(2) 0.5751(11) -0.353(2) 0.060 Uiso 0.800(4) 1 d D U P A 1
H13B H 0.044(2) 0.632(2) -0.3002(18) 0.060 Uiso 0.800(4) 1 d D U P A 1
O12B O 0.0302(8) 0.6797(7) -0.2398(10) 0.088(4) Uani 0.200(4) 1 d D . P A 2
C26B C 0.0348(9) 0.6354(8) -0.1775(14) 0.075(6) Uani 0.200(4) 1 d D . P A 2
H26B H 0.0710 0.5892 -0.1750 0.090 Uiso 0.200(4) 1 calc R U P A 2
N6B N -0.0046(7) 0.6420(7) -0.1096(13) 0.072(6) Uani 0.200(4) 1 d D . P A 2
C27B C -0.0519(12) 0.7135(9) -0.1006(18) 0.111(8) Uani 0.200(4) 1 d D . P A 2
H27D H -0.0849 0.7362 -0.1652 0.166 Uiso 0.200(4) 1 calc R U P A 2
H27E H -0.0035 0.7504 -0.0600 0.166 Uiso 0.200(4) 1 calc R U P A 2
H27F H -0.0994 0.7025 -0.0704 0.166 Uiso 0.200(4) 1 calc R U P A 2
C28B C 0.0061(10) 0.5821(10) -0.0434(15) 0.106(8) Uani 0.200(4) 1 d D . P A 2
H28D H 0.0319 0.5358 -0.0644 0.159 Uiso 0.200(4) 1 calc R U P A 2
H28E H -0.0570 0.5697 -0.0398 0.159 Uiso 0.200(4) 1 calc R U P A 2
H28F H 0.0510 0.5984 0.0209 0.159 Uiso 0.200(4) 1 calc R U P A 2

loop_
_atom_site_aniso_label
_atom_site_aniso_U_11
_atom_site_aniso_U_22
_atom_site_aniso_U_33
_atom_site_aniso_U_23
_atom_site_aniso_U_13
_atom_site_aniso_U_12
Mn1 0.01103(8) 0.01295(8) 0.01153(8) 0.00061(5) 0.00425(6) -0.00120(5)
Mn2 0.01120(8) 0.01029(7) 0.01040(7) -0.00097(5) 0.00271(6) -0.00083(5)
Na1 0.0159(2) 0.01081(19) 0.0167(2) -0.00184(15) 0.00696(16) -0.00217(15)
O1 0.0147(4) 0.0232(4) 0.0141(4) 0.0015(3) 0.0060(3) -0.0032(3)
O2 0.0102(3) 0.0150(3) 0.0127(3) -0.0006(3) 0.0051(3) -0.0016(3)
O3 0.0142(3) 0.0145(4) 0.0121(3) -0.0011(3) 0.0040(3) -0.0008(3)
O4 0.0137(4) 0.0186(4) 0.0137(4) -0.0003(3) 0.0023(3) -0.0004(3)
O5 0.0115(3) 0.0162(4) 0.0105(3) -0.0029(3) 0.0027(3) -0.0025(3)
O6 0.0135(4) 0.0203(4) 0.0162(4) -0.0017(3) 0.0058(3) -0.0027(3)
O7 0.0228(4) 0.0162(4) 0.0262(4) -0.0002(3) 0.0120(3) 0.0012(3)
O8 0.0214(4) 0.0158(4) 0.0231(4) 0.0029(3) 0.0101(3) 0.0028(3)
O9 0.0235(4) 0.0114(4) 0.0226(4) -0.0017(3) 0.0062(3) -0.0018(3)
O10 0.0313(5) 0.0215(4) 0.0343(5) 0.0000(4) 0.0123(4) -0.0111(4)
O11 0.0248(4) 0.0102(3) 0.0208(4) 0.0008(3) 0.0094(3) 0.0003(3)
N1 0.0115(4) 0.0125(4) 0.0133(4) 0.0003(3) 0.0061(3) -0.0008(3)
N2 0.0110(4) 0.0124(4) 0.0112(4) -0.0016(3) 0.0013(3) -0.0017(3)
N3 0.0316(5) 0.0106(4) 0.0228(5) -0.0014(4) 0.0123(4) -0.0010(4)
N4 0.0258(5) 0.0162(5) 0.0230(5) 0.0010(4) 0.0089(4) -0.0053(4)
N5 0.0407(6) 0.0133(5) 0.0240(5) 0.0051(4) 0.0164(5) 0.0069(4)
C1 0.0165(5) 0.0119(4) 0.0157(5) 0.0025(4) 0.0079(4) 0.0010(4)
C2 0.0182(5) 0.0203(5) 0.0212(5) 0.0027(4) 0.0107(4) 0.0006(4)
C3 0.0243(6) 0.0224(6) 0.0219(6) 0.0030(4) 0.0155(5) 0.0019(4)
C4 0.0267(6) 0.0189(5) 0.0176(5) 0.0005(4) 0.0121(5) 0.0012(4)
C5 0.0211(5) 0.0131(5) 0.0149(5) 0.0000(4) 0.0079(4) 0.0005(4)
C6 0.0166(5) 0.0092(4) 0.0144(4) 0.0008(3) 0.0074(4) 0.0006(3)
C7 0.0143(4) 0.0079(4) 0.0137(4) 0.0000(3) 0.0052(4) -0.0004(3)
C8 0.0126(5) 0.017(2) 0.0168(6) -0.0029(8) 0.0015(5) 0.0015(8)
C9 0.0154(7) 0.0279(19) 0.0181(7) -0.0067(11) 0.0005(6) 0.0015(10)
C10 0.0147(8) 0.0390(19) 0.0260(8) -0.0127(12) -0.0010(6) -0.0020(11)
C11 0.0151(7) 0.037(2) 0.0324(8) -0.0119(13) 0.0044(6) -0.0094(12)
C12 0.0150(6) 0.029(3) 0.0238(6) -0.0059(10) 0.0054(5) -0.0062(12)
C13 0.0123(4) 0.016(3) 0.0173(6) -0.0031(9) 0.0021(5) -0.0011(9)
C8B 0.0126(5) 0.017(2) 0.0168(6) -0.0029(8) 0.0015(5) 0.0015(8)
C9B 0.0154(7) 0.0279(19) 0.0181(7) -0.0067(11) 0.0005(6) 0.0015(10)
C10B 0.0147(8) 0.0390(19) 0.0260(8) -0.0127(12) -0.0010(6) -0.0020(11)
C11B 0.0151(7) 0.037(2) 0.0324(8) -0.0119(13) 0.0044(6) -0.0094(12)
C12B 0.0150(6) 0.029(3) 0.0238(6) -0.0059(10) 0.0054(5) -0.0062(12)
C13B 0.0123(4) 0.016(3) 0.0173(6) -0.0031(9) 0.0021(5) -0.0011(9)
C14 0.0130(4) 0.0118(4) 0.0159(5) -0.0008(3) 0.0040(4) -0.0003(3)
C15 0.0224(5) 0.0142(5) 0.0140(5) 0.0014(4) 0.0062(4) 0.0039(4)
C16 0.0373(7) 0.0203(6) 0.0418(8) 0.0134(6) 0.0223(6) 0.0136(5)
C17 0.0249(5) 0.0112(5) 0.0188(5) -0.0025(4) 0.0117(4) -0.0017(4)
C18 0.0435(8) 0.0146(6) 0.0389(8) -0.0050(5) 0.0071(7) -0.0093(5)
C19 0.0403(8) 0.0131(5) 0.0336(7) 0.0021(5) 0.0137(6) 0.0044(5)
C20 0.0285(6) 0.0166(5) 0.0313(6) 0.0034(5) 0.0130(5) -0.0021(5)
C21 0.0476(9) 0.0232(7) 0.0305(7) 0.0092(5) 0.0006(6) -0.0120(6)
C22 0.0291(7) 0.0295(7) 0.0352(7) -0.0012(6) 0.0042(6) -0.0078(6)
C23 0.0298(6) 0.0142(5) 0.0181(5) 0.0017(4) 0.0101(5) 0.0024(4)
C24 0.0532(9) 0.0124(5) 0.0435(8) -0.0015(5) 0.0300(7) -0.0044(5)
C25 0.0549(10) 0.0251(7) 0.0311(7) 0.0107(5) 0.0212(7) 0.0208(7)
O12 0.0452(11) 0.0732(14) 0.0289(8) 0.0136(8) 0.0130(8) 0.0245(10)
C26 0.0185(11) 0.0365(12) 0.0253(9) -0.0010(8) 0.0054(8) 0.0018(8)
N6 0.0194(8) 0.0510(12) 0.0294(9) -0.0032(8) 0.0097(7) -0.0017(7)
C27 0.077(2) 0.0575(18) 0.088(2) 0.0114(16) 0.059(2) 0.0291(16)
C28 0.0286(11) 0.137(3) 0.0393(13) 0.0203(16) 0.0159(10) 0.0099(14)
O13 0.0451(9) 0.0436(9) 0.0334(8) -0.0010(6) 0.0161(6) 0.0117(7)
O12B 0.057(6) 0.089(8) 0.099(9) -0.013(7) 0.007(6) 0.016(6)
C26B 0.020(5) 0.051(7) 0.134(18) -0.001(9) 0.005(8) -0.001(5)
N6B 0.014(4) 0.047(6) 0.148(17) -0.018(9) 0.020(7) -0.003(4)
C27B 0.067(10) 0.066(10) 0.17(2) -0.039(12) 0.003(11) -0.006(8)
C28B 0.044(7) 0.121(16) 0.17(2) -0.060(16) 0.064(11) -0.028(9)

loop_
_atom_type_symbol
_atom_type_description
_atom_type_scat_dispersion_real
_atom_type_scat_dispersion_imag
_atom_type_scat_source
C C 0.0033 0.0016 'International Tables Vol C Tables 4.2.6.8 and 6.1.1.4'
H H 0.0000 0.0000 'International Tables Vol C Tables 4.2.6.8 and 6.1.1.4'
O O 0.0106 0.0060 'International Tables Vol C Tables 4.2.6.8 and 6.1.1.4'
Na Na 0.0362 0.0249 'International Tables Vol C Tables 4.2.6.8 and 6.1.1.4'
Mn Mn 0.3368 0.7283 'International Tables Vol C Tables 4.2.6.8 and 6.1.1.4'
N N 0.0061 0.0033 'International Tables Vol C Tables 4.2.6.8 and 6.1.1.4'

loop_
_geom_angle_atom_site_label_1
_geom_angle_atom_site_label_2
_geom_angle_atom_site_label_3
_geom_angle
_geom_angle_site_symmetry_1
_geom_angle_site_symmetry_3
O1 Mn1 O5 162.06(4) . .
O1 Mn1 O6 96.52(4) . .
O5 Mn1 O6 81.31(3) . .
O1 Mn1 N1 89.59(4) . .
O5 Mn1 N1 87.46(4) . .
O6 Mn1 N1 161.35(4) . .
O1 Mn1 O8 95.67(4) . .
O5 Mn1 O8 102.25(4) . .
O6 Mn1 O8 94.53(4) . .
N1 Mn1 O8 102.40(4) . .
O1 Mn1 Na1 153.98(3) . .
O5 Mn1 Na1 34.88(2) . .
O6 Mn1 Na1 109.32(3) . .
N1 Mn1 Na1 66.86(3) . .
O8 Mn1 Na1 79.67(3) . .
O1 Mn1 Na1 124.42(3) . 3_665
O5 Mn1 Na1 40.34(3) . 3_665
O6 Mn1 Na1 102.36(3) . 3_665
N1 Mn1 Na1 60.12(3) . 3_665
O8 Mn1 Na1 133.44(3) . 3_665
Na1 Mn1 Na1 53.838(14) . 3_665
O4 Mn2 O2 176.79(4) 3_665 .
O4 Mn2 O3 101.24(4) 3_665 .
O2 Mn2 O3 81.52(3) . .
O4 Mn2 N2 89.00(4) 3_665 3_665
O2 Mn2 N2 88.16(4) . 3_665
O3 Mn2 N2 169.33(4) . 3_665
O4 Mn2 O9 89.15(3) 3_665 .
O2 Mn2 O9 92.40(3) . .
O3 Mn2 O9 91.97(3) . .
N2 Mn2 O9 91.15(4) 3_665 .
O4 Mn2 O11 92.75(3) 3_665 3_665
O2 Mn2 O11 85.60(3) . 3_665
O3 Mn2 O11 89.90(3) . 3_665
N2 Mn2 O11 86.60(3) 3_665 3_665
O9 Mn2 O11 177.03(3) . 3_665
O4 Mn2 Na1 131.90(3) 3_665 3_665
O2 Mn2 Na1 45.29(3) . 3_665
O3 Mn2 Na1 104.53(3) . 3_665
N2 Mn2 Na1 65.82(3) 3_665 3_665
O9 Mn2 Na1 129.20(2) . 3_665
O11 Mn2 Na1 48.00(2) 3_665 3_665
O10 Na1 O7 95.87(4) . .
O10 Na1 O5 176.62(4) . .
O7 Na1 O5 83.56(3) . .
O10 Na1 O2 115.93(4) . 3_665
O7 Na1 O2 141.50(3) . 3_665
O5 Na1 O2 65.91(3) . 3_665
O10 Na1 O2 112.89(4) . .
O7 Na1 O2 89.93(3) . .
O5 Na1 O2 63.82(3) . .
O2 Na1 O2 96.47(3) 3_665 .
O10 Na1 O11 99.61(4) . .
O7 Na1 O11 85.64(3) . .
O5 Na1 O11 83.68(3) . .
O2 Na1 O11 68.86(3) 3_665 .
O2 Na1 O11 147.49(3) . .
O10 Na1 O5 83.24(4) . 3_665
O7 Na1 O5 149.12(3) . 3_665
O5 Na1 O5 95.54(3) . 3_665
O2 Na1 O5 61.27(3) 3_665 3_665
O2 Na1 O5 62.70(3) . 3_665
O11 Na1 O5 125.05(3) . 3_665
O10 Na1 Na1 128.32(4) . 3_665
O7 Na1 Na1 125.75(3) . 3_665
O5 Na1 Na1 50.38(2) . 3_665
O2 Na1 Na1 48.49(2) 3_665 3_665
O2 Na1 Na1 47.98(2) . 3_665
O11 Na1 Na1 111.46(3) . 3_665
O5 Na1 Na1 45.16(2) 3_665 3_665
O10 Na1 Mn2 127.13(3) . 3_665
O7 Na1 Mn2 110.69(3) . 3_665
O5 Na1 Mn2 56.02(2) . 3_665
O2 Na1 Mn2 32.490(19) 3_665 3_665
O2 Na1 Mn2 111.99(2) . 3_665
O11 Na1 Mn2 41.87(2) . 3_665
O5 Na1 Mn2 93.68(2) 3_665 3_665
Na1 Na1 Mn2 69.603(16) 3_665 3_665
O10 Na1 Mn1 150.62(3) . .
O7 Na1 Mn1 62.83(2) . .
O5 Na1 Mn1 26.83(2) . .
O2 Na1 Mn1 92.10(2) 3_665 .
O2 Na1 Mn1 51.552(19) . .
O11 Na1 Mn1 98.66(2) . .
O5 Na1 Mn1 104.56(2) 3_665 .
Na1 Na1 Mn1 63.821(14) 3_665 .
Mn2 Na1 Mn1 81.231(12) 3_665 .
O10 Na1 Mn1 72.41(3) . 3_665
O7 Na1 Mn1 167.48(3) . 3_665
O5 Na1 Mn1 107.88(3) . 3_665
O2 Na1 Mn1 50.769(19) 3_665 3_665
O2 Na1 Mn1 90.66(2) . 3_665
O11 Na1 Mn1 100.41(2) . 3_665
O5 Na1 Mn1 28.059(18) 3_665 3_665
Na1 Na1 Mn1 62.342(14) 3_665 3_665
Mn2 Na1 Mn1 80.614(11) 3_665 3_665
Mn1 Na1 Mn1 126.162(14) . 3_665
C1 O1 Mn1 129.91(7) . .
N1 O2 Mn2 114.09(6) . .
N1 O2 Na1 108.18(6) . 3_665
Mn2 O2 Na1 102.22(3) . 3_665
N1 O2 Na1 118.32(6) . .
Mn2 O2 Na1 122.15(4) . .
Na1 O2 Na1 83.53(3) 3_665 .
C7 O3 Mn2 111.45(7) . .
C8B O4 Mn2 126(2) . 3_665
C8 O4 Mn2 125.6(5) . 3_665
N2 O5 Mn1 114.07(6) . .
N2 O5 Na1 112.44(6) . .
Mn1 O5 Na1 118.29(4) . .
N2 O5 Na1 112.50(6) . 3_665
Mn1 O5 Na1 111.60(4) . 3_665
Na1 O5 Na1 84.46(3) . 3_665
C14 O6 Mn1 111.08(7) . .
C15 O7 Na1 141.27(8) . .
C15 O8 Mn1 127.87(8) . .
C17 O9 Mn2 125.89(8) . .
C20 O10 Na1 140.87(9) . .
C23 O11 Mn2 121.07(8) . 3_665
C23 O11 Na1 123.34(8) . .
Mn2 O11 Na1 90.13(3) 3_665 .
C7 N1 O2 112.68(9) . .
C7 N1 Mn1 131.19(8) . .
O2 N1 Mn1 115.97(7) . .
C14 N2 O5 113.11(9) . .
C14 N2 Mn2 130.48(8) . 3_665
O5 N2 Mn2 116.40(7) . 3_665
C17 N3 C18 121.08(12) . .
C17 N3 C19 121.31(11) . .
C18 N3 C19 117.61(11) . .
C20 N4 C21 121.50(12) . .
C20 N4 C22 121.34(12) . .
C21 N4 C22 117.12(11) . .
C23 N5 C24 121.72(12) . .
C23 N5 C25 121.29(13) . .
C24 N5 C25 116.94(12) . .
O1 C1 C2 117.82(10) . .
O1 C1 C6 124.16(10) . .
C2 C1 C6 117.98(10) . .
C3 C2 C1 121.10(11) . .
C3 C2 H2 119.5 . .
C1 C2 H2 119.5 . .
C2 C3 C4 120.78(11) . .
C2 C3 H3 119.6 . .
C4 C3 H3 119.6 . .
C5 C4 C3 118.87(11) . .
C5 C4 H4 120.6 . .
C3 C4 H4 120.6 . .
C4 C5 C6 121.40(11) . .
C4 C5 H5 119.3 . .
C6 C5 H5 119.3 . .
C5 C6 C1 119.88(10) . .
C5 C6 C7 117.58(10) . .
C1 C6 C7 122.54(10) . .
O3 C7 N1 120.06(10) . .
O3 C7 C6 120.16(10) . .
N1 C7 C6 119.76(10) . .
O4 C8 C9 117.7(5) . .
O4 C8 C13 125.0(6) . .
C9 C8 C13 117.2(4) . .
C10 C9 C8 121.4(4) . .
C10 C9 H9 119.3 . .
C8 C9 H9 119.3 . .
C11 C10 C9 120.9(3) . .
C11 C10 H10 119.5 . .
C9 C10 H10 119.5 . .
C12 C11 C10 118.8(4) . .
C12 C11 H11 120.6 . .
C10 C11 H11 120.6 . .
C11 C12 C13 121.5(4) . .
C11 C12 H12 119.2 . .
C13 C12 H12 119.2 . .
C12 C13 C8 120.1(4) . .
C12 C13 C14 118.4(5) . .
C8 C13 C14 121.4(6) . .
O4 C8B C9B 117(2) . .
O4 C8B C13B 121(3) . .
C9B C8B C13B 118(2) . .
C10B C9B C8B 120.7(15) . .
C10B C9B H9B 119.6 . .
C8B C9B H9B 119.6 . .
C9B C10B C11B 119.4(15) . .
C9B C10B H10B 120.3 . .
C11B C10B H10B 120.3 . .
C12B C11B C10B 120.4(16) . .
C12B C11B H11B 119.8 . .
C10B C11B H11B 119.8 . .
C11B C12B C13B 120.6(17) . .
C11B C12B H12B 119.7 . .
C13B C12B H12B 119.7 . .
C12B C13B C8B 118.8(15) . .
C12B C13B C14 116(2) . .
C8B C13B C14 125(2) . .
O6 C14 N2 119.55(10) . .
O6 C14 C13 121.1(4) . .
N2 C14 C13 119.3(4) . .
O6 C14 C13B 122.4(15) . .
N2 C14 C13B 118.0(14) . .
O7 C15 O8 125.32(11) . .
O7 C15 C16 119.71(11) . .
O8 C15 C16 114.97(11) . .
C15 C16 H16A 109.5 . .
C15 C16 H16B 109.5 . .
H16A C16 H16B 109.5 . .
C15 C16 H16C 109.5 . .
H16A C16 H16C 109.5 . .
H16B C16 H16C 109.5 . .
O9 C17 N3 123.75(12) . .
O9 C17 H17 118.1 . .
N3 C17 H17 118.1 . .
N3 C18 H18A 109.5 . .
N3 C18 H18B 109.5 . .
H18A C18 H18B 109.5 . .
N3 C18 H18C 109.5 . .
H18A C18 H18C 109.5 . .
H18B C18 H18C 109.5 . .
N3 C19 H19A 109.5 . .
N3 C19 H19B 109.5 . .
H19A C19 H19B 109.5 . .
N3 C19 H19C 109.5 . .
H19A C19 H19C 109.5 . .
H19B C19 H19C 109.5 . .
O10 C20 N4 125.62(13) . .
O10 C20 H20 117.2 . .
N4 C20 H20 117.2 . .
N4 C21 H21A 109.5 . .
N4 C21 H21B 109.5 . .
H21A C21 H21B 109.5 . .
N4 C21 H21C 109.5 . .
H21A C21 H21C 109.5 . .
H21B C21 H21C 109.5 . .
N4 C22 H22A 109.5 . .
N4 C22 H22B 109.5 . .
H22A C22 H22B 109.5 . .
N4 C22 H22C 109.5 . .
H22A C22 H22C 109.5 . .
H22B C22 H22C 109.5 . .
O11 C23 N5 123.97(12) . .
O11 C23 H23 118.0 . .
N5 C23 H23 118.0 . .
N5 C24 H24A 109.5 . .
N5 C24 H24B 109.5 . .
H24A C24 H24B 109.5 . .
N5 C24 H24C 109.5 . .
H24A C24 H24C 109.5 . .
H24B C24 H24C 109.5 . .
N5 C25 H25A 109.5 . .
N5 C25 H25B 109.5 . .
H25A C25 H25B 109.5 . .
N5 C25 H25C 109.5 . .
H25A C25 H25C 109.5 . .
H25B C25 H25C 109.5 . .
O12 C26 N6 124.6(2) . .
O12 C26 H26 117.7 . .
N6 C26 H26 117.7 . .
C26 N6 C27 121.4(2) . .
C26 N6 C28 121.5(2) . .
C27 N6 C28 116.9(2) . .
N6 C27 H27A 109.5 . .
N6 C27 H27B 109.5 . .
H27A C27 H27B 109.5 . .
N6 C27 H27C 109.5 . .
H27A C27 H27C 109.5 . .
H27B C27 H27C 109.5 . .
N6 C28 H28A 109.5 . .
N6 C28 H28B 109.5 . .
H28A C28 H28B 109.5 . .
N6 C28 H28C 109.5 . .
H28A C28 H28C 109.5 . .
H28B C28 H28C 109.5 . .
H13A O13 H13B 101(3) . .
O12B C26B N6B 128.1(14) . .
O12B C26B H26B 116.0 . .
N6B C26B H26B 116.0 . .
C26B N6B C28B 119.9(13) . .
C26B N6B C27B 120.1(15) . .
C28B N6B C27B 119.9(17) . .
N6B C27B H27D 109.5 . .
N6B C27B H27E 109.5 . .
H27D C27B H27E 109.5 . .
N6B C27B H27F 109.5 . .
H27D C27B H27F 109.5 . .
H27E C27B H27F 109.5 . .
N6B C28B H28D 109.5 . .
N6B C28B H28E 109.5 . .
H28D C28B H28E 109.5 . .
N6B C28B H28F 109.5 . .
H28D C28B H28F 109.5 . .
H28E C28B H28F 109.5 . .

loop_
_geom_bond_atom_site_label_1
_geom_bond_atom_site_label_2
_geom_bond_distance
_geom_bond_site_symmetry_2
Mn1 O1 1.8616(8) .
Mn1 O5 1.8763(8) .
Mn1 O6 1.9674(8) .
Mn1 N1 1.9746(9) .
Mn1 O8 2.0659(9) .
Mn1 Na1 3.6603(5) .
Mn1 Na1 3.7086(5) 3_665
Mn2 O4 1.8689(8) 3_665
Mn2 O2 1.8857(8) .
Mn2 O3 1.9654(8) .
Mn2 N2 1.9772(10) 3_665
Mn2 O9 2.2100(9) .
Mn2 O11 2.2899(9) 3_665
Mn2 Na1 3.4310(5) 3_665
Na1 O10 2.3203(10) .
Na1 O7 2.3409(10) .
Na1 O5 2.3770(9) .
Na1 O2 2.4948(9) 3_665
Na1 O2 2.5145(9) .
Na1 O11 2.5497(10) .
Na1 O5 2.5820(9) 3_665
Na1 Na1 3.3364(9) 3_665
Na1 Mn2 3.4310(5) 3_665
Na1 Mn1 3.7086(5) 3_665
O1 C1 1.3341(14) .
O2 N1 1.3987(12) .
O2 Na1 2.4948(9) 3_665
O3 C7 1.3016(13) .
O4 C8B 1.330(15) .
O4 C8 1.337(4) .
O4 Mn2 1.8689(8) 3_665
O5 N2 1.3945(12) .
O5 Na1 2.5819(9) 3_665
O6 C14 1.3080(14) .
O7 C15 1.2415(15) .
O8 C15 1.2783(14) .
O9 C17 1.2458(15) .
O10 C20 1.2332(17) .
O11 C23 1.2511(15) .
O11 Mn2 2.2900(9) 3_665
N1 C7 1.3184(14) .
N2 C14 1.3083(14) .
N2 Mn2 1.9772(10) 3_665
N3 C17 1.3259(14) .
N3 C18 1.4540(18) .
N3 C19 1.4602(17) .
N4 C20 1.3299(16) .
N4 C21 1.4467(18) .
N4 C22 1.4620(18) .
N5 C23 1.3277(16) .
N5 C24 1.453(2) .
N5 C25 1.4608(18) .
C1 C2 1.4105(15) .
C1 C6 1.4173(15) .
C2 C3 1.3895(18) .
C2 H2 0.9500 .
C3 C4 1.3988(18) .
C3 H3 0.9500 .
C4 C5 1.3862(16) .
C4 H4 0.9500 .
C5 C6 1.4052(15) .
C5 H5 0.9500 .
C6 C7 1.4729(15) .
C8 C9 1.416(5) .
C8 C13 1.421(4) .
C9 C10 1.391(4) .
C9 H9 0.9500 .
C10 C11 1.390(4) .
C10 H10 0.9500 .
C11 C12 1.388(4) .
C11 H11 0.9500 .
C12 C13 1.404(4) .
C12 H12 0.9500 .
C13 C14 1.471(4) .
C8B C9B 1.413(16) .
C8B C13B 1.417(16) .
C9B C10B 1.388(15) .
C9B H9B 0.9500 .
C10B C11B 1.394(15) .
C10B H10B 0.9500 .
C11B C12B 1.388(15) .
C11B H11B 0.9500 .
C12B C13B 1.404(15) .
C12B H12B 0.9500 .
C13B C14 1.472(14) .
C15 C16 1.5197(17) .
C16 H16A 0.9800 .
C16 H16B 0.9800 .
C16 H16C 0.9800 .
C17 H17 0.9500 .
C18 H18A 0.9800 .
C18 H18B 0.9800 .
C18 H18C 0.9800 .
C19 H19A 0.9800 .
C19 H19B 0.9800 .
C19 H19C 0.9800 .
C20 H20 0.9500 .
C21 H21A 0.9800 .
C21 H21B 0.9800 .
C21 H21C 0.9800 .
C22 H22A 0.9800 .
C22 H22B 0.9800 .
C22 H22C 0.9800 .
C23 H23 0.9500 .
C24 H24A 0.9800 .
C24 H24B 0.9800 .
C24 H24C 0.9800 .
C25 H25A 0.9800 .
C25 H25B 0.9800 .
C25 H25C 0.9800 .
O12 C26 1.214(3) .
C26 N6 1.332(3) .
C26 H26 0.9500 .
N6 C27 1.429(3) .
N6 C28 1.443(3) .
C27 H27A 0.9800 .
C27 H27B 0.9800 .
C27 H27C 0.9800 .
C28 H28A 0.9800 .
C28 H28B 0.9800 .
C28 H28C 0.9800 .
O13 H13A 0.824(18) .
O13 H13B 0.838(18) .
O12B C26B 1.177(15) .
C26B N6B 1.337(15) .
C26B H26B 0.9500 .
N6B C28B 1.388(16) .
N6B C27B 1.444(14) .
C27B H27D 0.9800 .
C27B H27E 0.9800 .
C27B H27F 0.9800 .
C28B H28D 0.9800 .
C28B H28E 0.9800 .
C28B H28F 0.9800 .

loop_
_geom_hbond_atom_site_label_D
_geom_hbond_atom_site_label_H
_geom_hbond_atom_site_label_A
_geom_hbond_distance_DH
_geom_hbond_distance_HA
_geom_hbond_distance_DA
_geom_hbond_angle_DHA
_geom_hbond_site_symmetry_A
C17 H17 O2 0.95 2.61 3.1449(14) 116.4 .
C17 H17 O7 0.95 2.41 3.2969(16) 155.5 .
C19 H19B O11 0.98 2.65 3.5990(18) 161.8 4_576
C19 H19C O7 0.98 2.47 3.4018(17) 158.6 .
C21 H21A O9 0.98 2.64 3.2385(19) 119.9 4_575
C23 H23 O4 0.95 2.62 3.1623(15) 116.8 .
C23 H23 O13 0.95 2.62 3.497(2) 153.7 .
C25 H25A O8 0.98 2.56 3.5266(18) 170.7 4_575
C25 H25C O13 0.98 2.49 3.440(3) 164.3 .
C26 H26 O6 0.95 2.62 3.546(3) 164.9 .
C28 H28C O1 0.98 2.56 3.425(3) 147.3 .
O13 H13B O12 0.838(18) 1.881(19) 2.714(2) 173(3) .

loop_
_geom_torsion_atom_site_label_1
_geom_torsion_atom_site_label_2
_geom_torsion_atom_site_label_3
_geom_torsion_atom_site_label_4
_geom_torsion
_geom_torsion_site_symmetry_1
_geom_torsion_site_symmetry_4
O5 Mn1 O1 C1 97.81(14) . .
O6 Mn1 O1 C1 179.71(10) . .
N1 Mn1 O1 C1 17.37(10) . .
O8 Mn1 O1 C1 -85.05(10) . .
Na1 Mn1 O1 C1 -7.02(15) . .
Na1 Mn1 O1 C1 69.86(10) 3_665 .
O3 Mn2 O2 N1 -3.77(6) . .
N2 Mn2 O2 N1 173.51(7) 3_665 .
O9 Mn2 O2 N1 -95.41(6) . .
O11 Mn2 O2 N1 86.78(6) 3_665 .
Na1 Mn2 O2 N1 116.52(7) 3_665 .
O3 Mn2 O2 Na1 -120.29(4) . 3_665
N2 Mn2 O2 Na1 56.99(4) 3_665 3_665
O9 Mn2 O2 Na1 148.07(3) . 3_665
O11 Mn2 O2 Na1 -29.74(3) 3_665 3_665
O3 Mn2 O2 Na1 149.71(5) . .
N2 Mn2 O2 Na1 -33.00(5) 3_665 .
O9 Mn2 O2 Na1 58.07(5) . .
O11 Mn2 O2 Na1 -119.74(4) 3_665 .
Na1 Mn2 O2 Na1 -89.99(5) 3_665 .
O1 Mn1 O5 N2 92.22(13) . .
O6 Mn1 O5 N2 7.91(7) . .
N1 Mn1 O5 N2 172.99(7) . .
O8 Mn1 O5 N2 -84.87(7) . .
Na1 Mn1 O5 N2 -135.65(9) . .
Na1 Mn1 O5 N2 128.88(8) 3_665 .
O1 Mn1 O5 Na1 -132.13(10) . .
O6 Mn1 O5 Na1 143.56(5) . .
N1 Mn1 O5 Na1 -51.37(4) . .
O8 Mn1 O5 Na1 50.78(5) . .
Na1 Mn1 O5 Na1 -95.47(5) 3_665 .
O1 Mn1 O5 Na1 -36.67(13) . 3_665
O6 Mn1 O5 Na1 -120.97(4) . 3_665
N1 Mn1 O5 Na1 44.10(4) . 3_665
O8 Mn1 O5 Na1 146.24(4) . 3_665
Na1 Mn1 O5 Na1 95.47(5) . 3_665
Mn2 O2 N1 C7 3.51(10) . .
Na1 O2 N1 C7 116.52(8) 3_665 .
Na1 O2 N1 C7 -151.06(7) . .
Mn2 O2 N1 Mn1 -172.54(4) . .
Na1 O2 N1 Mn1 -59.53(7) 3_665 .
Na1 O2 N1 Mn1 32.89(8) . .
Mn1 O5 N2 C14 -6.49(11) . .
Na1 O5 N2 C14 -144.74(7) . .
Na1 O5 N2 C14 121.93(8) 3_665 .
Mn1 O5 N2 Mn2 174.09(4) . 3_665
Na1 O5 N2 Mn2 35.84(8) . 3_665
Na1 O5 N2 Mn2 -57.49(7) 3_665 3_665
Mn1 O1 C1 C2 163.68(8) . .
Mn1 O1 C1 C6 -18.63(16) . .
O1 C1 C2 C3 177.73(11) . .
C6 C1 C2 C3 -0.10(17) . .
C1 C2 C3 C4 0.11(19) . .
C2 C3 C4 C5 -0.07(18) . .
C3 C4 C5 C6 0.03(17) . .
C4 C5 C6 C1 -0.02(16) . .
C4 C5 C6 C7 -179.53(10) . .
O1 C1 C6 C5 -177.63(10) . .
C2 C1 C6 C5 0.06(15) . .
O1 C1 C6 C7 1.85(17) . .
C2 C1 C6 C7 179.54(10) . .
Mn2 O3 C7 N1 -2.56(12) . .
Mn2 O3 C7 C6 178.86(7) . .
O2 N1 C7 O3 -0.51(13) . .
Mn1 N1 C7 O3 174.77(7) . .
O2 N1 C7 C6 178.08(8) . .
Mn1 N1 C7 C6 -6.64(15) . .
C5 C6 C7 O3 8.29(14) . .
C1 C6 C7 O3 -171.21(10) . .
C5 C6 C7 N1 -170.30(10) . .
C1 C6 C7 N1 10.21(15) . .
C8B O4 C8 C9 -54(54) . .
Mn2 O4 C8 C9 -150.5(10) 3_665 .
C8B O4 C8 C13 123(57) . .
Mn2 O4 C8 C13 27(3) 3_665 .
O4 C8 C9 C10 178.9(11) . .
C13 C8 C9 C10 1(2) . .
C8 C9 C10 C11 -0.9(12) . .
C9 C10 C11 C12 1.3(6) . .
C10 C11 C12 C13 -2.0(13) . .
C11 C12 C13 C8 2(2) . .
C11 C12 C13 C14 179.7(9) . .
O4 C8 C13 C12 -179.4(17) . .
C9 C8 C13 C12 -2(3) . .
O4 C8 C13 C14 3(3) . .
C9 C8 C13 C14 -179.0(14) . .
C8 O4 C8B C9B 111(61) . .
Mn2 O4 C8B C9B -163(4) 3_665 .
C8 O4 C8B C13B -47(49) . .
Mn2 O4 C8B C13B 39(10) 3_665 .
O4 C8B C9B C10B -175(5) . .
C13B C8B C9B C10B -16(10) . .
C8B C9B C10B C11B 8(5) . .
C9B C10B C11B C12B 0(3) . .
C10B C11B C12B C13B 1(6) . .
C11B C12B C13B C8B -9(9) . .
C11B C12B C13B C14 178(4) . .
O4 C8B C13B C12B 175(7) . .
C9B C8B C13B C12B 17(11) . .
O4 C8B C13B C14 -13(12) . .
C9B C8B C13B C14 -171(6) . .
Mn1 O6 C14 N2 7.10(12) . .
Mn1 O6 C14 C13 -175.6(7) . .
Mn1 O6 C14 C13B -170(3) . .
O5 N2 C14 O6 -0.72(14) . .
Mn2 N2 C14 O6 178.60(7) 3_665 .
O5 N2 C14 C13 -178.0(7) . .
Mn2 N2 C14 C13 1.3(7) 3_665 .
O5 N2 C14 C13B 177(3) . .
Mn2 N2 C14 C13B -4(3) 3_665 .
C12 C13 C14 O6 -11.8(15) . .
C8 C13 C14 O6 165.6(13) . .
C12 C13 C14 N2 165.5(9) . .
C8 C13 C14 N2 -17.1(18) . .
C12B C13B C14 O6 -14(7) . .
C8B C13B C14 O6 173(6) . .
C12B C13B C14 N2 168(4) . .
C8B C13B C14 N2 -4(8) . .
Na1 O7 C15 O8 25.0(2) . .
Na1 O7 C15 C16 -155.69(11) . .
Mn1 O8 C15 O7 -5.77(18) . .
Mn1 O8 C15 C16 174.88(9) . .
Mn2 O9 C17 N3 177.14(9) . .
C18 N3 C17 O9 -2.15(19) . .
C19 N3 C17 O9 177.84(12) . .
Na1 O10 C20 N4 -159.53(11) . .
C21 N4 C20 O10 1.9(2) . .
C22 N4 C20 O10 179.18(14) . .
Mn2 O11 C23 N5 -177.92(9) 3_665 .
Na1 O11 C23 N5 68.52(15) . .
C24 N5 C23 O11 -1.8(2) . .
C25 N5 C23 O11 -179.16(12) . .
O12 C26 N6 C27 2.7(5) . .
O12 C26 N6 C28 178.7(3) . .
O12B C26B N6B C28B 177.9(15) . .
O12B C26B N6B C27B -7(2) . .
